data_2003508
loop_
_publ_author_name
'Linden, A.'
'Lee, C. K.'

_publ_section_title
;
 \a,\a-<i>allo</i>-Trehalose Trihydrate
;
_journal_issue 5
_journal_name_full 'Acta Crystallographica Section C'
_journal_page_first 1007
_journal_page_last 1012
_journal_paper_doi 10.1107/S0108270194012102
_journal_volume 51
_journal_year 1995
_chemical_compound_source 'see text'
_chemical_formula_moiety 'C12 H22 O11, 3H2 O'
_chemical_formula_sum 'C12 H28 O14'
_chemical_formula_weight 396.34
_chemical_name_common ' \a,\a-allo-trehalose trihydrate'
_chemical_name_systematic ' \a-D-allopyranosyl \a-D-allopyranoside trihydrate'
_space_group_IT_number 1
_symmetry_cell_setting triclinic
_symmetry_space_group_name_Hall 'P 1'
_symmetry_space_group_name_H-M 'P 1'
_cell_angle_alpha 96.144(9)
_cell_angle_beta 96.84(1)
_cell_angle_gamma 65.235(7)
_cell_formula_units_Z 2
_cell_length_a 9.400(1)
_cell_length_b 11.029(1)
_cell_length_c 9.153(1)
_cell_measurement_reflns_used 24
_cell_measurement_temperature 173(1)
_cell_measurement_theta_max 20
_cell_measurement_theta_min 19.5
_cell_volume 853.79(16)
_computing_cell_refinement 'MSC/AFC Diffractometer Control'
_computing_data_collection
;
MSC/AFC Diffractometer Control (Molecular Structure Corporation, 1991)
;
_computing_data_reduction
;
PROCESS TEXSAN (Molecular Structure Corporation, 1989)
;
_computing_molecular_graphics 'ORTEPII (Johnson, 1976)'
_computing_publication_material 'FINISH TEXSAN'
_computing_structure_refinement 'LS TEXSAN'
_computing_structure_solution
;
PROCESS TEXSAN (Molecular Structure Corporation, 1989)
;
_diffrn_ambient_temperature 173
_diffrn_measurement_device 'Rigaku AFC-5R diffractometer'
_diffrn_measurement_method '\w/2\q scans'
_diffrn_radiation_monochromator graphite
_diffrn_radiation_source 'Rigaku rotating anode generator'
_diffrn_radiation_type 'Mo K\a'
_diffrn_radiation_wavelength 0.71069
_diffrn_reflns_av_R_equivalents '0.009 for 180 Friedel pairs'
_diffrn_reflns_limit_h_max 13
_diffrn_reflns_limit_h_min 0
_diffrn_reflns_limit_k_max 14
_diffrn_reflns_limit_k_min -14
_diffrn_reflns_limit_l_max 12
_diffrn_reflns_limit_l_min -12
_diffrn_reflns_number 5251
_diffrn_reflns_theta_max 30
_diffrn_reflns_theta_min 2.5
_diffrn_standards_decay_% insignificant
_diffrn_standards_interval_count 150
_diffrn_standards_number 3
_exptl_absorpt_coefficient_mu 0.143
_exptl_absorpt_correction_type none
_exptl_crystal_colour colourless
_exptl_crystal_density_diffrn 1.542
_exptl_crystal_density_meas ?
_exptl_crystal_description prism
_exptl_crystal_F_000 424
_exptl_crystal_size_max 0.48
_exptl_crystal_size_mid 0.33
_exptl_crystal_size_min 0.30
_refine_diff_density_max 0.36
_refine_diff_density_min -0.19
_refine_ls_abs_structure_details
;
The absolute configuration was assigned to agree with the known chirality at
C(5) and C(25), as established by the synthesis of the compound
;
_refine_ls_extinction_method none
_refine_ls_goodness_of_fit_obs 1.817
_refine_ls_hydrogen_treatment refall
_refine_ls_matrix_type full
_refine_ls_number_constraints 0
_refine_ls_number_parameters 690
_refine_ls_number_reflns 5106
_refine_ls_number_restraints 0
_refine_ls_R_factor_all 0.0285
_refine_ls_R_factor_obs 0.0270
_refine_ls_shift/esd_max 0.0004
_refine_ls_structure_factor_coef F
_refine_ls_weighting_details 'w = 1/(\s^2^(F~o~)+(0.01F~o~)^2^)'
_refine_ls_weighting_scheme calc
_refine_ls_wR_factor_all 0.0322
_refine_ls_wR_factor_obs 0.0320
_reflns_number_observed 5106
_reflns_number_total '5251, no averaging'
_reflns_observed_criterion 'I > 2\s(I)'
_cod_data_source_file sh1108.cif
_cod_data_source_block L9403
_cod_depositor_comments
;
The following automatic conversions were performed:

'_refine_ls_weighting_scheme' value '1/(\s^2^(F~o~)+(0.01F~o~)^2^)'
was changed to 'calc'. New tag '_refine_ls_weighting_details' was
created. The value of the new tag was set to 'w =
1/(\s^2^(F~o~)+(0.01F~o~)^2^)'.

Automatic conversion script
Id: cif_fix_values 3143 2015-03-26 13:38:13Z robertas 
;
_cod_original_cell_volume 853.8(2)
_cod_database_code 2003508

loop_
_symmetry_equiv_pos_as_xyz
x,y,z

loop_
_atom_site_aniso_label
_atom_site_aniso_U_11
_atom_site_aniso_U_12
_atom_site_aniso_U_13
_atom_site_aniso_U_22
_atom_site_aniso_U_23
_atom_site_aniso_U_33
_atom_site_aniso_type_symbol
O(1) 0.0175(5) -0.0068(4) 0.0030(4) 0.0125(5) -0.0005(4) 0.0135(5) O
O(2) 0.0162(6) -0.0032(5) -0.0015(5) 0.0169(5) 0.0004(4) 0.0161(6) O
O(3) 0.0204(6) -0.0087(5) 0.0047(4) 0.0160(5) -0.0001(4) 0.0130(5) O
O(4) 0.0220(6) -0.0060(5) 0.0011(5) 0.0137(5) 0.0052(5) 0.0196(6) O
O(5) 0.0186(6) -0.0048(5) 0.0060(4) 0.0133(5) 0.0012(4) 0.0160(5) O
O(6) 0.0203(6) -0.0084(5) 0.0067(5) 0.0166(5) -0.0039(4) 0.0177(6) O
O(12) 0.0150(6) -0.0058(5) -0.0024(5) 0.0188(6) 0.0079(5) 0.0210(6) O
O(13) 0.0177(6) -0.0079(5) 0.0007(5) 0.0180(5) 0.0037(4) 0.0144(5) O
O(14) 0.0243(6) -0.0026(5) 0.0041(5) 0.0136(5) 0.0007(4) 0.0175(6) O
O(15) 0.0169(6) -0.0030(4) 0.0025(4) 0.0120(5) 0.0032(4) 0.0139(5) O
O(16) 0.0194(6) -0.0097(5) -0.0016(4) 0.0228(6) 0.0028(4) 0.0143(5) O
C(1) 0.0195(8) -0.0056(6) 0.0023(6) 0.0132(7) 0.0003(5) 0.0115(7) C
C(2) 0.0164(7) -0.0048(6) -0.0009(5) 0.0137(7) 0.0012(5) 0.0116(6) C
C(3) 0.0157(7) -0.0066(6) 0.0014(5) 0.0136(7) 0.0005(5) 0.0134(7) C
C(4) 0.0156(7) -0.0054(6) 0.0020(5) 0.0128(7) 0.0005(5) 0.0134(7) C
C(5) 0.0162(7) -0.0054(6) 0.0028(5) 0.0121(7) -0.0005(5) 0.0124(7) C
C(6) 0.0148(7) -0.0061(6) 0.0027(6) 0.0156(7) -0.0015(6) 0.0166(7) C
C(11) 0.0143(7) -0.0045(6) 0.0026(6) 0.0124(6) 0.0026(5) 0.0150(7) C
C(12) 0.0130(7) -0.0061(6) -0.0012(6) 0.0144(7) 0.0050(6) 0.0168(7) C
C(13) 0.0161(7) -0.0070(6) -0.0017(5) 0.0137(7) 0.0010(5) 0.0139(7) C
C(14) 0.0178(7) -0.0057(6) 0.0005(6) 0.0113(6) 0.0014(5) 0.0145(7) C
C(15) 0.0140(7) -0.0047(6) 0.0006(5) 0.0119(6) 0.0021(5) 0.0133(7) C
C(16) 0.0200(8) -0.0060(6) -0.0013(6) 0.0142(7) 0.0035(6) 0.0151(7) C
O(21) 0.0173(5) -0.0071(4) 0.0000(4) 0.0122(5) 0.0025(4) 0.0125(5) O
O(22) 0.0153(6) -0.0023(5) 0.0043(5) 0.0159(5) 0.0046(5) 0.0206(6) O
O(23) 0.0209(6) -0.0085(5) -0.0015(4) 0.0168(6) 0.0028(4) 0.0133(5) O
O(24) 0.0212(6) -0.0046(5) -0.0026(5) 0.0136(5) -0.0020(5) 0.0207(6) O
O(25) 0.0165(5) -0.0039(4) -0.0009(4) 0.0119(5) 0.0015(4) 0.0140(5) O
O(26) 0.0210(6) -0.0082(5) -0.0035(5) 0.0167(5) 0.0047(5) 0.0163(6) O
O(32) 0.0136(6) -0.0053(5) 0.0034(5) 0.0191(6) -0.0024(5) 0.0189(6) O
O(33) 0.0184(6) -0.0065(5) 0.0007(5) 0.0184(5) -0.0001(4) 0.0127(6) O
O(34) 0.0309(7) 0.0015(5) 0.0003(5) 0.0152(6) 0.0039(5) 0.0181(6) O
O(35) 0.0173(6) -0.0039(4) 0.0001(4) 0.0120(5) 0.0006(4) 0.0122(5) O
O(36) 0.0196(6) -0.0112(5) 0.0024(5) 0.0238(6) -0.0003(5) 0.0156(6) O
C(21) 0.0156(7) -0.0043(6) 0.0017(5) 0.0126(7) 0.0021(5) 0.0117(7) C
C(22) 0.0143(7) -0.0040(6) 0.0032(5) 0.0127(6) 0.0028(5) 0.0151(7) C
C(23) 0.0138(7) -0.0049(5) 0.0011(5) 0.0131(6) 0.0023(5) 0.0144(7) C
C(24) 0.0153(7) -0.0055(6) 0.0013(5) 0.0126(6) 0.0012(5) 0.0132(7) C
C(25) 0.0154(7) -0.0047(6) -0.0001(5) 0.0119(7) 0.0028(5) 0.0122(7) C
C(26) 0.0157(7) -0.0060(6) 0.0006(6) 0.0164(7) 0.0029(6) 0.0162(7) C
C(31) 0.0145(7) -0.0044(6) -0.0001(5) 0.0117(6) 0.0012(5) 0.0139(7) C
C(32) 0.0141(7) -0.0066(6) 0.0010(5) 0.0149(7) 0.0001(5) 0.0140(7) C
C(33) 0.0174(7) -0.0062(6) 0.0019(6) 0.0133(7) 0.0019(5) 0.0136(7) C
C(34) 0.0203(8) -0.0055(6) 0.0016(6) 0.0119(7) 0.0006(5) 0.0139(7) C
C(35) 0.0157(7) -0.0049(6) 0.0008(6) 0.0112(7) 0.0002(5) 0.0137(7) C
C(36) 0.0214(8) -0.0072(6) 0.0047(6) 0.0154(7) -0.0008(6) 0.0158(7) C
O(41) 0.0286(8) -0.0074(6) 0.0048(6) 0.0242(7) 0.0004(5) 0.0169(6) O
O(42) 0.0238(7) -0.0084(6) 0.0034(6) 0.0258(7) -0.0041(6) 0.0268(7) O
O(43) 0.0282(7) -0.0187(6) 0.0003(6) 0.0321(7) -0.0021(6) 0.0225(7) O
O(44) 0.0289(7) -0.0144(6) 0.0043(6) 0.0212(6) 0.0015(5) 0.0212(7) O
O(45) 0.0218(7) -0.0103(7) -0.0077(6) 0.0319(8) 0.0129(7) 0.0430(9) O
O(46) 0.0332(8) -0.0048(7) 0.0031(6) 0.0317(8) 0.0054(6) 0.0187(7) O

loop_
_atom_site_label
_atom_site_occupancy
_atom_site_fract_x
_atom_site_fract_y
_atom_site_fract_z
_atom_site_U_iso_or_equiv
_atom_site_thermal_displace_type
_atom_site_calc_flag
_atom_site_type_symbol
O(1) 1 0.90050 0.30360 0.85770 0.0142(4) Uani d O
O(2) 1 0.6239(2) 0.2757(2) 0.7444(2) 0.0179(4) Uani d O
O(3) 1 0.7856(2) 0.1179(2) 0.9784(2) 0.0158(4) Uani d O
O(4) 1 1.0179(2) -0.1416(2) 0.9347(2) 0.0186(4) Uani d O
O(5) 1 1.0510(2) 0.1085(2) 0.7192(2) 0.0162(4) Uani d O
O(6) 1 1.2722(2) -0.1611(2) 0.6762(2) 0.0179(4) Uani d O
O(12) 1 1.1091(2) 0.3372(2) 1.0894(2) 0.0185(4) Uani d O
O(13) 1 0.7916(2) 0.5157(2) 1.1165(2) 0.0163(4) Uani d O
O(14) 1 0.6640(2) 0.7576(2) 1.0049(2) 0.0201(4) Uani d O
O(15) 1 0.8958(2) 0.4873(2) 0.7442(2) 0.0150(4) Uani d O
O(16) 1 0.6340(2) 0.6330(2) 0.5474(2) 0.0186(4) Uani d O
C(1) 1 0.9027(2) 0.2173(2) 0.7296(2) 0.0150(5) Uani d C
C(2) 1 0.7730(2) 0.1669(2) 0.7261(2) 0.0145(5) Uani d C
C(3) 1 0.8088(2) 0.0576(2) 0.8323(2) 0.0140(5) Uani d C
C(4) 1 0.9774(2) -0.0481(2) 0.8227(2) 0.0141(5) Uani d C
C(5) 1 1.0940(2) 0.0163(2) 0.8340(2) 0.0136(5) Uani d C
C(6) 1 1.2609(2) -0.0849(2) 0.8136(2) 0.0158(5) Uani d C
C(11) 1 0.9839(2) 0.3827(2) 0.8384(2) 0.0140(5) Uani d C
C(12) 1 1.0315(2) 0.4383(2) 0.9875(2) 0.0145(5) Uani d C
C(13) 1 0.8965(2) 0.5564(2) 1.0565(2) 0.0145(5) Uani d C
C(14) 1 0.8010(2) 0.6577(2) 0.9423(2) 0.0147(5) Uani d C
C(15) 1 0.7552(2) 0.5895(2) 0.8013(2) 0.0132(5) Uani d C
C(16) 1 0.6794(3) 0.6897(2) 0.6831(2) 0.0168(5) Uani d C
O(21) 1 0.2902(2) 0.7628(2) 0.3468(2) 0.0136(4) Uani d O
O(22) 1 0.5680(2) 0.7863(2) 0.3032(2) 0.0182(4) Uani d O
O(23) 1 0.4072(2) 0.9598(2) 0.5320(2) 0.0169(4) Uani d O
O(24) 1 0.1743(2) 1.2281(2) 0.4617(2) 0.0200(4) Uani d O
O(25) 1 0.1400(2) 0.9536(2) 0.2162(2) 0.0149(4) Uani d O
O(26) 1 -0.0769(2) 1.2305(2) 0.1838(2) 0.0180(4) Uani d O
O(32) 1 0.0837(2) 0.7313(2) 0.5214(2) 0.0178(4) Uani d O
O(33) 1 0.4039(2) 0.5501(2) 0.5813(2) 0.0170(4) Uani d O
O(34) 1 0.5267(2) 0.3048(2) 0.4318(2) 0.0250(5) Uani d O
O(35) 1 0.2931(2) 0.5788(2) 0.1895(2) 0.0147(4) Uani d O
O(36) 1 0.5537(2) 0.4363(2) 0.0176(2) 0.0189(4) Uani d O
C(21) 1 0.2889(2) 0.8450(2) 0.2369(2) 0.0136(5) Uani d C
C(22) 1 0.4201(2) 0.8946(2) 0.2725(2) 0.0142(5) Uani d C
C(23) 1 0.3860(2) 1.0107(2) 0.3902(2) 0.0139(5) Uani d C
C(24) 1 0.2194(2) 1.1159(2) 0.3563(2) 0.0137(5) Uani d C
C(25) 1 0.1006(2) 1.0531(2) 0.3398(2) 0.0135(5) Uani d C
C(26) 1 -0.0657(2) 1.1542(2) 0.3045(2) 0.0162(5) Uani d C
C(31) 1 0.2067(2) 0.6828(2) 0.2902(2) 0.0138(5) Uani d C
C(32) 1 0.1620(2) 0.6274(2) 0.4154(2) 0.0142(5) Uani d C
C(33) 1 0.2977(2) 0.5095(2) 0.4866(2) 0.0147(5) Uani d C
C(34) 1 0.3909(3) 0.4082(2) 0.3680(2) 0.0157(5) Uani d C
C(35) 1 0.4352(2) 0.4774(2) 0.2552(2) 0.0138(5) Uani d C
C(36) 1 0.5127(3) 0.3782(2) 0.1298(2) 0.0176(5) Uani d C
O(41) 1 0.9090(2) 0.4776(2) 0.3959(2) 0.0242(5) Uani d O
O(42) 1 0.3747(2) 0.1316(2) -0.0039(2) 0.0264(5) Uani d O
O(43) 1 0.3932(2) 0.1740(2) 0.7135(2) 0.0259(5) Uani d O
O(44) 1 0.6770(2) 0.9892(2) 0.1348(2) 0.0221(5) Uani d O
O(45) 1 0.7872(2) 0.9075(2) 0.4170(2) 0.0326(6) Uani d O
O(46) 1 0.2791(3) 0.5927(2) 0.8438(2) 0.0304(6) Uani d O
H(2) 1 0.629(3) 0.311(3) 0.822(3) 0.025(6) Uiso d H
H(3) 1 0.756(3) 0.079(3) 1.019(3) 0.026(6) Uiso d H
H(4) 1 1.019(3) -0.101(2) 1.012(3) 0.019(6) Uiso d H
H(6) 1 1.306(4) -0.131(3) 0.623(3) 0.036(7) Uiso d H
H(11) 1 0.888(3) 0.265(2) 0.646(2) 0.013(5) Uiso d H
H(12) 1 1.054(3) 0.310(3) 1.109(3) 0.029(7) Uiso d H
H(13) 1 0.825(3) 0.498(3) 1.198(3) 0.033(7) Uiso d H
H(14) 1 0.640(4) 0.722(3) 1.071(3) 0.041(8) Uiso d H
H(16) 1 0.557(3) 0.613(2) 0.556(3) 0.027(6) Uiso d H
H(21) 1 0.769(2) 0.127(2) 0.629(2) 0.012(5) Uiso d H
H(31) 1 0.740(2) 0.012(2) 0.809(2) 0.007(4) Uiso d H
H(41) 1 0.982(3) -0.096(2) 0.728(2) 0.015(5) Uiso d H
H(51) 1 1.086(3) 0.065(2) 0.929(2) 0.014(5) Uiso d H
H(61) 1 1.293(3) -0.144(2) 0.888(2) 0.010(5) Uiso d H
H(62) 1 1.321(3) -0.037(2) 0.818(2) 0.014(5) Uiso d H
H(111) 1 1.079(2) 0.327(2) 0.791(2) 0.008(4) Uiso d H
H(121) 1 1.106(3) 0.470(2) 0.967(2) 0.012(5) Uiso d H
H(131) 1 0.943(2) 0.599(2) 1.130(2) 0.010(5) Uiso d H
H(141) 1 0.867(3) 0.698(2) 0.917(2) 0.020(5) Uiso d H
H(151) 1 0.683(3) 0.548(2) 0.820(2) 0.014(5) Uiso d H
H(161) 1 0.755(3) 0.718(3) 0.660(3) 0.027(6) Uiso d H
H(162) 1 0.591(3) 0.763(2) 0.719(2) 0.017(5) Uiso d H
H(22) 1 0.566(4) 0.746(3) 0.377(3) 0.041(8) Uiso d H
H(23) 1 0.416(3) 1.012(3) 0.587(3) 0.024(6) Uiso d H
H(24) 1 0.220(4) 1.212(3) 0.535(3) 0.042(8) Uiso d H
H(26) 1 -0.117(3) 1.202(2) 0.114(3) 0.025(6) Uiso d H
H(32) 1 0.145(3) 0.758(3) 0.557(3) 0.024(6) Uiso d H
H(33) 1 0.372(4) 0.574(3) 0.655(3) 0.040(8) Uiso d H
H(34) 1 0.547(3) 0.334(3) 0.513(3) 0.037(7) Uiso d H
H(36) 1 0.623(3) 0.452(2) 0.052(3) 0.024(6) Uiso d H
H(211) 1 0.306(2) 0.794(2) 0.146(2) 0.006(4) Uiso d H
H(221) 1 0.426(2) 0.933(2) 0.183(2) 0.005(4) Uiso d H
H(231) 1 0.463(2) 1.052(2) 0.386(2) 0.011(5) Uiso d H
H(241) 1 0.216(2) 1.150(2) 0.263(2) 0.013(5) Uiso d H
H(251) 1 0.108(3) 1.012(2) 0.430(3) 0.024(6) Uiso d H
H(261) 1 -0.099(3) 1.217(2) 0.390(3) 0.020(5) Uiso d H
H(262) 1 -0.134(3) 1.109(2) 0.287(2) 0.018(5) Uiso d H
H(311) 1 0.112(2) 0.738(2) 0.232(2) 0.010(5) Uiso d H
H(321) 1 0.089(2) 0.597(2) 0.374(2) 0.008(4) Uiso d H
H(331) 1 0.255(2) 0.467(2) 0.540(2) 0.010(4) Uiso d H
H(341) 1 0.322(3) 0.369(2) 0.321(3) 0.023(6) Uiso d H
H(351) 1 0.504(2) 0.517(2) 0.305(2) 0.007(4) Uiso d H
H(361) 1 0.605(3) 0.306(2) 0.172(3) 0.018(5) Uiso d H
H(362) 1 0.435(3) 0.345(2) 0.081(3) 0.025(6) Uiso d H
H(411) 1 0.845(4) 0.510(3) 0.451(3) 0.036(7) Uiso d H
H(412) 1 0.981(4) 0.413(3) 0.425(3) 0.035(7) Uiso d H
H(421) 1 0.450(4) 0.110(3) 0.054(3) 0.037(8) Uiso d H
H(422) 1 0.305(4) 0.195(3) 0.035(3) 0.036(7) Uiso d H
H(431) 1 0.386(3) 0.163(3) 0.792(3) 0.034(7) Uiso d H
H(432) 1 0.457(3) 0.207(3) 0.720(3) 0.032(7) Uiso d H
H(441) 1 0.680(4) 0.918(3) 0.097(4) 0.053(9) Uiso d H
H(442) 1 0.714(3) 0.970(3) 0.212(4) 0.034(7) Uiso d H
H(451) 1 0.732(4) 0.865(3) 0.413(3) 0.043(8) Uiso d H
H(452) 1 0.872(4) 0.854(3) 0.448(3) 0.030(6) Uiso d H
H(461) 1 0.205(3) 0.665(3) 0.880(3) 0.031(7) Uiso d H
H(462) 1 0.343(4) 0.567(3) 0.912(4) 0.055(9) Uiso d H

loop_
_atom_type_symbol
_atom_type_description
_atom_type_scat_source
_atom_type_scat_dispersion_real
_atom_type_scat_dispersion_imag
C C 'International Tables Vol.C (1992) Tables 4.2.6.8 and 6.1.1.4' 0.0033 0.
H H 'International Tables Vol.C (1992) Tables 4.2.6.8 and 6.1.1.4' 0.0000 0.
O O 'International Tables Vol.C (1992) Tables 4.2.6.8 and 6.1.1.4' 0.0106 0.

loop_
_geom_angle_atom_site_label_1
_geom_angle_atom_site_label_2
_geom_angle_atom_site_label_3
_geom_angle
_geom_angle_publ_flag
C(1) O(1) C(11) 110.40(10) yes
C(1) O(5) C(5) 114.40(10) yes
C(11) O(15) C(15) 115.20(10) yes
O(1) C(1) O(5) 111.90(10) yes
O(1) C(1) C(2) 110.90(10) yes
O(5) C(1) C(2) 110.50(10) yes
O(2) C(2) C(1) 111.00(10) yes
O(2) C(2) C(3) 112.20(10) yes
C(1) C(2) C(3) 114.20(10) yes
O(3) C(3) C(2) 108.80(10) yes
O(3) C(3) C(4) 110.70(10) yes
C(2) C(3) C(4) 110.50(10) yes
O(4) C(4) C(3) 110.60(10) yes
O(4) C(4) C(5) 110.70(10) yes
C(3) C(4) C(5) 111.30(10) yes
O(5) C(5) C(4) 109.30(10) yes
O(5) C(5) C(6) 106.80(10) yes
C(4) C(5) C(6) 112.70(10) yes
O(6) C(6) C(5) 112.00(10) yes
O(1) C(11) O(15) 111.70(10) yes
O(1) C(11) C(12) 110.70(10) yes
O(15) C(11) C(12) 110.80(10) yes
O(12) C(12) C(11) 112.30(10) yes
O(12) C(12) C(13) 110.70(10) yes
C(11) C(12) C(13) 114.00(10) yes
O(13) C(13) C(12) 112.20(10) yes
O(13) C(13) C(14) 107.70(10) yes
C(12) C(13) C(14) 110.90(10) yes
O(14) C(14) C(13) 109.40(10) yes
O(14) C(14) C(15) 110.70(10) yes
C(13) C(14) C(15) 111.50(10) yes
O(15) C(15) C(14) 109.00(10) yes
O(15) C(15) C(16) 106.30(10) yes
C(14) C(15) C(16) 110.10(10) yes
O(16) C(16) C(15) 113.20(10) yes
C(21) O(21) C(31) 110.20(10) yes
C(21) O(25) C(25) 114.30(10) yes
C(31) O(35) C(35) 114.30(10) yes
O(21) C(21) O(25) 111.40(10) yes
O(21) C(21) C(22) 111.40(10) yes
O(25) C(21) C(22) 111.10(10) yes
O(22) C(22) C(21) 111.00(10) yes
O(22) C(22) C(23) 112.50(10) yes
C(21) C(22) C(23) 114.90(10) yes
O(23) C(23) C(22) 108.90(10) yes
O(23) C(23) C(24) 112.40(10) yes
C(22) C(23) C(24) 108.80(10) yes
O(24) C(24) C(23) 113.40(10) yes
O(24) C(24) C(25) 110.70(10) yes
C(23) C(24) C(25) 110.80(10) yes
O(25) C(25) C(24) 107.80(10) yes
O(25) C(25) C(26) 107.10(10) yes
C(24) C(25) C(26) 112.30(10) yes
O(26) C(26) C(25) 112.10(10) yes
O(21) C(31) O(35) 111.60(10) yes
O(21) C(31) C(32) 111.00(10) yes
O(35) C(31) C(32) 111.10(10) yes
O(32) C(32) C(31) 111.00(10) yes
O(32) C(32) C(33) 112.10(10) yes
C(31) C(32) C(33) 114.40(10) yes
O(33) C(33) C(32) 112.40(10) yes
O(33) C(33) C(34) 108.10(10) yes
C(32) C(33) C(34) 110.30(10) yes
O(34) C(34) C(33) 111.10(10) yes
O(34) C(34) C(35) 110.90(10) yes
C(33) C(34) C(35) 111.10(10) yes
O(35) C(35) C(34) 109.00(10) yes
O(35) C(35) C(36) 106.30(10) yes
C(34) C(35) C(36) 110.40(10) yes
O(36) C(36) C(35) 113.80(10) yes
C(2) O(2) H(2) 108(2) ?
C(3) O(3) H(3) 108(2) ?
C(4) O(4) H(4) 107(2) ?
C(6) O(6) H(6) 107(2) ?
C(12) O(12) H(12) 110(2) ?
C(13) O(13) H(13) 107(2) ?
C(14) O(14) H(14) 108(2) ?
C(16) O(16) H(16) 111(2) ?
O(1) C(1) H(11) 108.0(10) ?
O(5) C(1) H(11) 105.0(10) ?
C(2) C(1) H(11) 110.0(10) ?
O(2) C(2) H(21) 108.0(10) ?
C(1) C(2) H(21) 104.0(10) ?
C(3) C(2) H(21) 107.0(10) ?
O(3) C(3) H(31) 108.0(10) ?
C(2) C(3) H(31) 111.0(10) ?
C(4) C(3) H(31) 107.0(10) ?
O(4) C(4) H(41) 109.0(10) ?
C(3) C(4) H(41) 107.0(10) ?
C(5) C(4) H(41) 108.0(10) ?
O(5) C(5) H(51) 109.0(10) ?
C(4) C(5) H(51) 107.0(10) ?
C(6) C(5) H(51) 112.0(10) ?
O(6) C(6) H(61) 108.0(10) ?
O(6) C(6) H(62) 110.0(10) ?
C(5) C(6) H(61) 109.0(10) ?
C(5) C(6) H(62) 106.0(10) ?
H(61) C(6) H(62) 112(2) ?
O(1) C(11) H(111) 109.0(10) ?
O(15) C(11) H(111) 106.0(10) ?
C(12) C(11) H(111) 108.0(10) ?
O(12) C(12) H(121) 107.0(10) ?
C(11) C(12) H(121) 105.0(10) ?
C(13) C(12) H(121) 108.0(10) ?
O(13) C(13) H(131) 111.0(10) ?
C(12) C(13) H(131) 107.0(10) ?
C(14) C(13) H(131) 108.0(10) ?
O(14) C(14) H(141) 110.0(10) ?
C(13) C(14) H(141) 107.0(10) ?
C(15) C(14) H(141) 108.0(10) ?
O(15) C(15) H(151) 109.0(10) ?
C(14) C(15) H(151) 112.0(10) ?
C(16) C(15) H(151) 110.0(10) ?
O(16) C(16) H(161) 105(2) ?
O(16) C(16) H(162) 110.0(10) ?
C(15) C(16) H(161) 108(2) ?
C(15) C(16) H(162) 109.0(10) ?
H(161) C(16) H(162) 111(2) ?
C(22) O(22) H(22) 111(2) ?
C(23) O(23) H(23) 106(2) ?
C(24) O(24) H(24) 113(2) ?
C(26) O(26) H(26) 107(2) ?
C(32) O(32) H(32) 106(2) ?
C(33) O(33) H(33) 109(2) ?
C(34) O(34) H(34) 107(2) ?
C(36) O(36) H(36) 106(2) ?
O(21) C(21) H(211) 109.0(10) ?
O(25) C(21) H(211) 106.0(10) ?
C(22) C(21) H(211) 108.0(10) ?
O(22) C(22) H(221) 108.0(10) ?
C(21) C(22) H(221) 106.0(10) ?
C(23) C(22) H(221) 104.0(10) ?
O(23) C(23) H(231) 109.0(10) ?
C(22) C(23) H(231) 109.0(10) ?
C(24) C(23) H(231) 109.0(10) ?
O(24) C(24) H(241) 107.0(10) ?
C(23) C(24) H(241) 108.0(10) ?
C(25) C(24) H(241) 107.0(10) ?
O(25) C(25) H(251) 111.0(10) ?
C(24) C(25) H(251) 109.0(10) ?
C(26) C(25) H(251) 110.0(10) ?
O(26) C(26) H(261) 107.0(10) ?
O(26) C(26) H(262) 112.0(10) ?
C(25) C(26) H(261) 109.0(10) ?
C(25) C(26) H(262) 109.0(10) ?
H(261) C(26) H(262) 108(2) ?
O(21) C(31) H(311) 109.0(10) ?
O(35) C(31) H(311) 104.0(10) ?
C(32) C(31) H(311) 109.0(10) ?
O(32) C(32) H(321) 106.0(10) ?
C(31) C(32) H(321) 106.0(10) ?
C(33) C(32) H(321) 107.0(10) ?
O(33) C(33) H(331) 110.0(10) ?
C(32) C(33) H(331) 108.0(10) ?
C(34) C(33) H(331) 108.0(10) ?
O(34) C(34) H(341) 108.0(10) ?
C(33) C(34) H(341) 105.0(10) ?
C(35) C(34) H(341) 110.0(10) ?
O(35) C(35) H(351) 111.0(10) ?
C(34) C(35) H(351) 109.0(10) ?
C(36) C(35) H(351) 111.0(10) ?
O(36) C(36) H(361) 111.0(10) ?
O(36) C(36) H(362) 106.0(10) ?
C(35) C(36) H(361) 108.0(10) ?
C(35) C(36) H(362) 107.0(10) ?
H(361) C(36) H(362) 111(2) ?
H(411) O(41) H(412) 113(3) ?
H(421) O(42) H(422) 107(3) ?
H(431) O(43) H(432) 105(3) ?
H(441) O(44) H(442) 101(3) ?
H(451) O(45) H(452) 102(3) ?
H(461) O(46) H(462) 104(3) ?

loop_
_geom_bond_atom_site_label_1
_geom_bond_atom_site_label_2
_geom_bond_distance
_geom_bond_publ_flag
O(1) C(1) 1.425(2) yes
O(1) C(11) 1.431(2) yes
O(2) C(2) 1.427(2) yes
O(3) C(3) 1.427(2) yes
O(4) C(4) 1.436(2) yes
O(5) C(1) 1.414(2) yes
O(5) C(5) 1.444(2) yes
O(6) C(6) 1.425(2) yes
O(12) C(12) 1.423(2) yes
O(13) C(13) 1.425(2) yes
O(14) C(14) 1.433(2) yes
O(15) C(11) 1.415(2) yes
O(15) C(15) 1.443(2) yes
O(16) C(16) 1.431(2) yes
C(1) C(2) 1.534(2) yes
C(2) C(3) 1.531(2) yes
C(3) C(4) 1.530(2) yes
C(4) C(5) 1.526(2) yes
C(5) C(6) 1.516(2) yes
C(11) C(12) 1.531(2) yes
C(12) C(13) 1.528(2) yes
C(13) C(14) 1.527(2) yes
C(14) C(15) 1.532(2) yes
C(15) C(16) 1.521(2) yes
O(21) C(21) 1.421(2) yes
O(21) C(31) 1.430(2) yes
O(22) C(22) 1.423(2) yes
O(23) C(23) 1.428(2) yes
O(24) C(24) 1.430(2) yes
O(25) C(21) 1.418(2) yes
O(25) C(25) 1.454(2) yes
O(26) C(26) 1.426(2) yes
O(32) C(32) 1.422(2) yes
O(33) C(33) 1.426(2) yes
O(34) C(34) 1.420(2) yes
O(35) C(31) 1.413(2) yes
O(35) C(35) 1.449(2) yes
O(36) C(36) 1.434(2) yes
C(21) C(22) 1.536(2) yes
C(22) C(23) 1.532(2) yes
C(23) C(24) 1.528(2) yes
C(24) C(25) 1.528(2) yes
C(25) C(26) 1.512(2) yes
C(31) C(32) 1.531(2) yes
C(32) C(33) 1.529(2) yes
C(33) C(34) 1.530(2) yes
C(34) C(35) 1.536(2) yes
C(35) C(36) 1.519(2) yes
O(2) H(2) 0.78(3) ?
O(3) H(3) 0.75(3) ?
O(4) H(4) 0.80(3) ?
O(6) H(6) 0.78(3) ?
O(12) H(12) 0.74(3) ?
O(13) H(13) 0.79(3) ?
O(14) H(14) 0.86(3) ?
O(16) H(16) 0.85(3) ?
C(1) H(11) 0.94(2) ?
C(2) H(21) 0.95(2) ?
C(3) H(31) 0.97(2) ?
C(4) H(41) 0.96(2) ?
C(5) H(51) 0.97(2) ?
C(6) H(61) 0.93(2) ?
C(6) H(62) 0.92(2) ?
C(11) H(111) 0.97(2) ?
C(12) H(121) 0.95(2) ?
C(13) H(131) 0.94(2) ?
C(14) H(141) 0.96(2) ?
C(15) H(151) 1.01(2) ?
C(16) H(161) 0.94(3) ?
C(16) H(162) 0.95(2) ?
O(22) H(22) 0.85(3) ?
O(23) H(23) 0.75(3) ?
O(24) H(24) 0.75(3) ?
O(26) H(26) 0.80(3) ?
O(32) H(32) 0.77(3) ?
O(33) H(33) 0.75(3) ?
O(34) H(34) 0.81(3) ?
O(36) H(36) 0.77(3) ?
C(21) H(211) 0.95(2) ?
C(22) H(221) 0.98(2) ?
C(23) H(231) 1.02(2) ?
C(24) H(241) 0.96(2) ?
C(25) H(251) 0.96(2) ?
C(26) H(261) 0.98(2) ?
C(26) H(262) 0.96(2) ?
C(31) H(311) 0.98(2) ?
C(32) H(321) 0.91(2) ?
C(33) H(331) 0.94(2) ?
C(34) H(341) 0.95(2) ?
C(35) H(351) 0.97(2) ?
C(36) H(361) 0.97(2) ?
C(36) H(362) 0.99(2) ?
O(41) H(411) 0.77(3) ?
O(41) H(412) 0.79(3) ?
O(42) H(421) 0.79(3) ?
O(42) H(422) 0.81(3) ?
O(43) H(431) 0.76(3) ?
O(43) H(432) 0.81(3) ?
O(44) H(441) 0.82(4) ?
O(44) H(442) 0.76(3) ?
O(45) H(451) 0.83(3) ?
O(45) H(452) 0.81(3) ?
O(46) H(461) 0.88(3) ?
O(46) H(462) 0.80(4) ?

loop_
_geom_torsion_atom_site_label_1
_geom_torsion_atom_site_label_2
_geom_torsion_atom_site_label_3
_geom_torsion_atom_site_label_4
_geom_torsion
_geom_torsion_publ_flag
O(1) C(1) O(5) C(5) 65.9(2) ?
O(1) C(1) C(2) O(2) 52.3(2) yes
O(1) C(1) C(2) C(3) -75.8(2) yes
O(1) C(11) O(15) C(15) 66.7(2) ?
O(2) C(2) C(1) O(5) 176.90(10) ?
O(2) C(2) C(3) O(3) -51.1(2) yes
O(2) C(2) C(3) C(4) -172.90(10) ?
O(3) C(3) C(2) C(1) 76.3(2) ?
O(3) C(3) C(4) O(4) 52.2(2) yes
O(3) C(3) C(4) C(5) -71.2(2) ?
O(4) C(4) C(3) C(2) 172.80(10) ?
O(4) C(4) C(5) O(5) 179.40(10) ?
O(4) C(4) C(5) C(6) 60.8(2) ?
O(5) C(1) O(1) C(11) 74.7(2) yes
O(5) C(1) C(2) C(3) 48.9(2) yes
O(5) C(5) C(4) C(3) -57.1(2) yes
O(5) C(5) C(6) O(6) -63.0(2) yes
O(6) C(6) C(5) C(4) 57.0(2) yes
C(1) O(5) C(5) C(4) 63.1(2) yes
C(1) O(5) C(5) C(6) -174.60(10) ?
C(1) C(2) C(3) C(4) -45.5(2) yes
C(2) C(1) O(1) C(11) -161.40(10) yes
C(2) C(1) O(5) C(5) -58.2(2) yes
C(2) C(3) C(4) C(5) 49.4(2) yes
C(3) C(4) C(5) C(6) -175.70(10) ?
O(1) C(11) C(12) O(12) 50.5(2) yes
O(1) C(11) C(12) C(13) -76.4(2) yes
C(1) O(1) C(11) C(12) -160.50(10) yes
O(12) C(12) C(11) O(15) 175.10(10) ?
O(12) C(12) C(13) O(13) -52.8(2) yes
O(12) C(12) C(13) C(14) -173.30(10) ?
O(13) C(13) C(12) C(11) 74.9(2) ?
O(13) C(13) C(14) O(14) 49.3(2) yes
O(13) C(13) C(14) C(15) -73.6(2) ?
O(14) C(14) C(13) C(12) 172.40(10) ?
O(14) C(14) C(15) O(15) -178.40(10) ?
O(14) C(14) C(15) C(16) 65.4(2) ?
O(15) C(11) O(1) C(1) 75.5(2) yes
O(15) C(11) C(12) C(13) 48.2(2) yes
O(15) C(15) C(14) C(13) -56.3(2) yes
O(15) C(15) C(16) O(16) 61.8(2) yes
O(16) C(16) C(15) C(14) 179.80(10) yes
C(11) O(15) C(15) C(14) 61.8(2) yes
C(11) O(15) C(15) C(16) -179.60(10) ?
C(11) C(12) C(13) C(14) -45.6(2) yes
C(12) C(11) O(15) C(15) -57.3(2) yes
C(12) C(13) C(14) C(15) 49.5(2) yes
C(13) C(14) C(15) C(16) -172.50(10) ?
O(21) C(21) O(25) C(25) 69.0(2) ?
O(21) C(21) C(22) O(22) 51.2(2) yes
O(21) C(21) C(22) C(23) -77.9(2) yes
O(21) C(31) O(35) C(35) 67.2(2) ?
O(22) C(22) C(21) O(25) 176.00(10) ?
O(22) C(22) C(23) O(23) -51.8(2) yes
O(22) C(22) C(23) C(24) -174.60(10) ?
O(23) C(23) C(22) C(21) 76.6(2) ?
O(23) C(23) C(24) O(24) 58.2(2) yes
O(23) C(23) C(24) C(25) -67.1(2) ?
O(24) C(24) C(23) C(22) 178.90(10) ?
O(24) C(24) C(25) O(25) 171.50(10) ?
O(24) C(24) C(25) C(26) 53.9(2) ?
O(25) C(21) O(21) C(31) 74.80(10) yes
O(25) C(21) C(22) C(23) 46.9(2) yes
O(25) C(25) C(24) C(23) -61.7(2) yes
O(25) C(25) C(26) O(26) -67.6(2) yes
O(26) C(26) C(25) C(24) 50.5(2) yes
C(21) O(25) C(25) C(24) 63.70(10) yes
C(21) O(25) C(25) C(26) -175.30(10) ?
C(21) C(22) C(23) C(24) -46.3(2) yes
C(22) C(21) O(21) C(31) -160.50(10) yes
C(22) C(21) O(25) C(25) -55.8(2) yes
C(22) C(23) C(24) C(25) 53.6(2) yes
C(23) C(24) C(25) C(26) -179.40(10) ?
O(21) C(31) C(32) O(32) 51.6(2) yes
O(21) C(31) C(32) C(33) -76.6(2) yes
C(21) O(21) C(31) C(32) -162.30(10) yes
O(32) C(32) C(31) O(35) 176.40(10) ?
O(32) C(32) C(33) O(33) -52.3(2) yes
O(32) C(32) C(33) C(34) -173.10(10) ?
O(33) C(33) C(32) C(31) 75.2(2) ?
O(33) C(33) C(34) O(34) 50.7(2) yes
O(33) C(33) C(34) C(35) -73.2(2) ?
O(34) C(34) C(33) C(32) 174.00(10) ?
O(34) C(34) C(35) O(35) 178.10(10) ?
O(34) C(34) C(35) C(36) 61.7(2) ?
O(35) C(31) O(21) C(21) 73.20(10) yes
O(35) C(31) C(32) C(33) 48.2(2) yes
O(35) C(35) C(34) C(33) -57.8(2) yes
O(35) C(35) C(36) O(36) 60.3(2) yes
O(36) C(36) C(35) C(34) 178.40(10) yes
C(31) O(35) C(35) C(34) 62.7(2) yes
C(31) O(35) C(35) C(36) -178.30(10) ?
C(31) C(32) C(33) C(34) -45.5(2) yes
C(32) C(31) O(35) C(35) -57.3(2) yes
C(32) C(33) C(34) C(35) 50.1(2) yes
C(33) C(34) C(35) C(36) -174.20(10) ?

loop_
_cod_related_entry_id
_cod_related_entry_database
_cod_related_entry_code
1 ChemSpider 30652146
